data_1525066
loop_
_publ_author_name
'Pedziwiatr, A.'
'Wallace, W.E.'
'Sankar, G.'

_publ_section_title
;
 The effect of Ga substitution on the magnetic properties of Nd2 Fe14 B,
 Pr3 Fe14 B, and Pr Co5
;
_journal_name_full 'Journal of Applied Physics'
_journal_page_first 3710
_journal_page_last 3712
_journal_volume 63
_journal_year 1988
_chemical_formula_sum 'Co3 Ga2 Gd'
_chemical_name_systematic '(Co3 Ga2) Gd'
_space_group_IT_number 191
_symmetry_space_group_name_Hall '-P 6 2'
_symmetry_space_group_name_H-M 'P 6/m m m'
_cell_angle_alpha 90
_cell_angle_beta 90
_cell_angle_gamma 120
_cell_formula_units_Z 1
_cell_length_a 5.17
_cell_length_b 5.17
_cell_length_c 4.049
_cell_volume 93.726
_citation_journal_id_ASTM JAPIAU
_cod_data_source_file Pedziwiatr_JAPIAU_1988_1025.cif
_cod_data_source_block Co3Ga2Gd1
_cod_original_cell_volume 93.72587
_cod_original_formula_sum 'Co3 Ga2 Gd1'
_cod_database_code 1525066

loop_
_symmetry_equiv_pos_as_xyz
x,y,z
x-y,x,z
-y,x-y,z
-x,-y,z
-x+y,-x,z
y,-x+y,z
-y,-x,-z
x-y,-y,-z
x,x-y,-z
y,x,-z
-x+y,y,-z
-x,-x+y,-z
-x,-y,-z
-x+y,-x,-z
y,-x+y,-z
x,y,-z
x-y,x,-z
-y,x-y,-z
y,x,z
-x+y,y,z
-x,-x+y,z
-y,-x,z
x-y,-y,z
x,x-y,z

loop_
_atom_site_label
_atom_site_type_symbol
_atom_site_fract_x
_atom_site_fract_y
_atom_site_fract_z
_atom_site_occupancy
_atom_site_U_iso_or_equiv
Ga2 Ga 0.5 0 0.5 0.4 0.0
Co1 Co 0.3333 0.6667 0 0.6 0.0
Gd1 Gd 0 0 0 1 0.0
Co2 Co 0.5 0 0.5 0.6 0.0
Ga1 Ga 0.3333 0.6667 0 0.4 0.0
